data_4503065
loop_
_publ_author_name
'Jin, Chuan-Ming'
'Wu, Ling-Yan'
'Lu, Huang'
'Xu, Yan'

_publ_section_title
;
 Two Distinct Supramolecular Motifs from Bis(2-methylimidazo-1-yl)
 Methane: An Infinite [n]Catenane and A Discrete M6 Metal-Organic
 Framework
;
_journal_issue 1
_journal_name_full 'Crystal Growth &amp; Design'
_journal_page_first 215
_journal_paper_doi 10.1021/cg070143y
_journal_volume 8
_journal_year 2008
_chemical_compound_source 'Chemical synthesis'
_chemical_formula_moiety 'C10 H12 Ag F3 N4 O3 S'
_chemical_formula_sum 'C10 H12 Ag F3 N4 O3 S'
_chemical_formula_weight 433.17
_chemical_name_systematic
; 
 ? 
;
_space_group_IT_number 148
_symmetry_cell_setting rhombohedral
_symmetry_space_group_name_Hall '-P 3*'
_symmetry_space_group_name_H-M 'R -3 :R'
_atom_sites_solution_hydrogens geom
_atom_sites_solution_primary direct
_atom_sites_solution_secondary difmap
_audit_creation_method SHELXL-97
_cell_angle_alpha 116.66
_cell_angle_beta 116.66
_cell_angle_gamma 116.66
_cell_formula_units_Z 6
_cell_length_a 17.6984(14)
_cell_length_b 17.6984(14)
_cell_length_c 17.6984(14)
_cell_measurement_reflns_used 13979
_cell_measurement_temperature 293(2)
_cell_measurement_theta_max 26.0
_cell_measurement_theta_min 2.22
_cell_volume 2572.6(4)
_computing_cell_refinement 'SAINT (Bruker, 2005)'
_computing_data_collection 'APEX2 (Bruker, 2005)'
_computing_data_reduction SAINT
_computing_molecular_graphics SHELXTL
_computing_publication_material SHELXTL
_computing_structure_refinement 'SHELXL-97 (Sheldrick, 1997)'
_computing_structure_solution 'SHELXS-97 (Sheldrick, 1990)'
_diffrn_ambient_temperature 293(2)
_diffrn_measured_fraction_theta_full 0.999
_diffrn_measured_fraction_theta_max 0.999
_diffrn_measurement_device_type 'Bruker Apex2 CCD'
_diffrn_measurement_method '\w scans'
_diffrn_radiation_monochromator graphite
_diffrn_radiation_source 'fine-focus sealed tube'
_diffrn_radiation_type MoK\a
_diffrn_radiation_wavelength 0.71073
_diffrn_reflns_av_R_equivalents 0.0213
_diffrn_reflns_av_sigmaI/netI 0.0180
_diffrn_reflns_limit_h_max 13
_diffrn_reflns_limit_h_min -21
_diffrn_reflns_limit_k_max 21
_diffrn_reflns_limit_k_min -19
_diffrn_reflns_limit_l_max 21
_diffrn_reflns_limit_l_min -18
_diffrn_reflns_number 13979
_diffrn_reflns_theta_full 26.00
_diffrn_reflns_theta_max 26.00
_diffrn_reflns_theta_min 2.22
_exptl_absorpt_coefficient_mu 1.340
_exptl_absorpt_correction_T_max 0.7944
_exptl_absorpt_correction_T_min 0.7754
_exptl_absorpt_correction_type multi-scan
_exptl_absorpt_process_details 'SADABS (Sheldrick, 1996)'
_exptl_crystal_colour colourless
_exptl_crystal_density_diffrn 1.678
_exptl_crystal_density_method 'not measured'
_exptl_crystal_description needle
_exptl_crystal_F_000 1284
_exptl_crystal_size_max 0.20
_exptl_crystal_size_mid 0.20
_exptl_crystal_size_min 0.18
_refine_diff_density_max 1.149
_refine_diff_density_min -1.018
_refine_diff_density_rms 0.126
_refine_ls_extinction_method none
_refine_ls_goodness_of_fit_ref 1.123
_refine_ls_hydrogen_treatment riding
_refine_ls_matrix_type full
_refine_ls_number_parameters 197
_refine_ls_number_reflns 3363
_refine_ls_number_restraints 25
_refine_ls_restrained_S_all 1.238
_refine_ls_R_factor_all 0.0766
_refine_ls_R_factor_gt 0.0628
_refine_ls_shift/su_max 0.026
_refine_ls_shift/su_mean 0.003
_refine_ls_structure_factor_coef Fsqd
_refine_ls_weighting_details 'calc w=1/[\s^2^(Fo^2^)+(0.1362P)^2^+1.4281P] where P=(Fo^2^+2Fc^2^)/3'
_refine_ls_weighting_scheme calc
_refine_ls_wR_factor_gt 0.2024
_refine_ls_wR_factor_ref 0.2152
_reflns_number_gt 2576
_reflns_number_total 3363
_reflns_threshold_expression >2sigma(I)
_cod_data_source_file cg070143y-file003.cif
_cod_data_source_block jcm3
_cod_depositor_comments
;
The following automatic conversions were performed:

'_symmetry_cell_setting' value 'Rhombohedral' changed to
'rhombohedral' according to
/home/saulius/struct/CIF-dictionaries/cif_core.dic dictionary named
'cif_core.dic' version 2.4.1 from
2010-06-29.

'_exptl_absorpt_correction_type' value 'Multi-scan'
changed to 'multi-scan' according to
/home/saulius/struct/CIF-dictionaries/cif_core.dic dictionary named
'cif_core.dic' version 2.4.1 from 2010-06-29.

Automatic conversion script
Id: cif_fix_values 1715 2011-07-08 13:25:40Z adriana 
;
_cod_original_cell_volume 2571.9(4)
_cod_original_sg_symbol_H-M 'R-3   '
_cod_database_code 4503065

loop_
_symmetry_equiv_pos_as_xyz
'x, y, z'
'z, x, y'
'y, z, x'
'-x, -y, -z'
'-z, -x, -y'
'-y, -z, -x'

loop_
_atom_site_label
_atom_site_type_symbol
_atom_site_fract_x
_atom_site_fract_y
_atom_site_fract_z
_atom_site_U_iso_or_equiv
_atom_site_adp_type
_atom_site_occupancy
_atom_site_symmetry_multiplicity
_atom_site_calc_flag
_atom_site_refinement_flags
_atom_site_disorder_assembly
_atom_site_disorder_group
Ag1 Ag 0.89780(2) 0.449495(17) 0.367673(19) 0.07537(12) Uani 1 1 d . . .
S1 S 1.02683(7) 0.42562(8) 0.27558(8) 0.0887(4) Uani 1 1 d D A .
N1 N 0.4666(2) -0.0662(2) 0.1794(2) 0.0705(11) Uani 1 1 d . . .
N2 N 0.53433(19) -0.0159(2) 0.35101(19) 0.0705(10) Uani 1 1 d . . .
N3 N 0.74175(19) 0.23947(17) 0.24961(18) 0.0647(9) Uani 1 1 d . . .
N4 N 0.5599(2) 0.04459(18) 0.14801(18) 0.0663(9) Uani 1 1 d . . .
C1 C 0.4765(3) -0.1406(3) 0.1704(3) 0.0793(14) Uani 1 1 d . . .
H1A H 0.4581 -0.2016 0.1036 0.095 Uiso 1 1 calc R . .
C2 C 0.5170(3) -0.1107(3) 0.2738(2) 0.0729(13) Uani 1 1 d . . .
H2A H 0.5314 -0.1482 0.2912 0.087 Uiso 1 1 calc R . .
C3 C 0.5032(2) 0.0093(3) 0.2929(2) 0.0709(12) Uani 1 1 d . . .
C4 C 0.5029(3) 0.1038(3) 0.3390(3) 0.0982(16) Uani 1 1 d . . .
H4A H 0.5317 0.1450 0.4200 0.147 Uiso 1 1 calc R . .
H4B H 0.4069 0.0463 0.2594 0.147 Uiso 1 1 calc R . .
H4C H 0.5701 0.1806 0.3670 0.147 Uiso 1 1 calc R . .
C5 C 0.7352(3) 0.1487(2) 0.1992(2) 0.0702(11) Uani 1 1 d . . .
H5A H 0.7985 0.1674 0.2072 0.084 Uiso 1 1 calc R . .
C6 C 0.6234(3) 0.0276(2) 0.1357(2) 0.0693(12) Uani 1 1 d . . .
H6A H 0.5951 -0.0516 0.0923 0.083 Uiso 1 1 calc R . .
C7 C 0.6340(2) 0.1738(2) 0.2172(2) 0.0643(10) Uani 1 1 d . . .
C8 C 0.4338(3) -0.0629(3) 0.0924(3) 0.0833(16) Uani 1 1 d . . .
H8A H 0.3906 -0.0423 0.0863 0.100 Uiso 1 1 calc R . .
H8B H 0.3623 -0.1583 -0.0053 0.100 Uiso 1 1 calc R . .
C9 C 0.5973(3) 0.2311(3) 0.2481(3) 0.0931(15) Uani 1 1 d . . .
H9A H 0.6657 0.3251 0.2983 0.140 Uiso 1 1 calc R . .
H9B H 0.6013 0.2398 0.3077 0.140 Uiso 1 1 calc R . .
H9C H 0.5009 0.1659 0.1582 0.140 Uiso 1 1 calc R . .
O3 O 1.0530(3) 0.4434(3) 0.3730(3) 0.1354(15) Uani 1 1 d . . .
O2 O 1.1300(3) 0.5448(3) 0.3293(3) 0.192(2) Uani 1 1 d . . .
O1 O 0.8928(3) 0.3542(4) 0.1681(4) 0.169(2) Uani 1 1 d . . .
C10 C 1.0068(3) 0.3229(3) 0.1905(3) 0.314(6) Uani 1 1 d DU . .
F1 F 1.0299(4) 0.2922(6) 0.1231(4) 0.188(4) Uiso 0.50 1 d PD A 1
F2 F 0.8779(4) 0.1715(5) 0.0921(5) 0.155(3) Uiso 0.50 1 d PD A 1
F3 F 1.0919(5) 0.3192(4) 0.2667(5) 0.206(4) Uiso 0.50 1 d PD A 1
F1A F 0.9471(4) 0.2474(4) 0.0500(3) 0.161(3) Uiso 0.50 1 d PD A 2
F2A F 0.9547(8) 0.2001(5) 0.1403(6) 0.307(9) Uiso 0.50 1 d PD A 2
F3A F 1.1376(4) 0.3806(6) 0.2516(6) 0.205(4) Uiso 0.50 1 d PD A 2

loop_
_atom_site_aniso_label
_atom_site_aniso_U_11
_atom_site_aniso_U_22
_atom_site_aniso_U_33
_atom_site_aniso_U_23
_atom_site_aniso_U_13
_atom_site_aniso_U_12
Ag1 0.07370(7) 0.06346(5) 0.06629(5) 0.05457(3) 0.05161(4) 0.05261(4)
S1 0.07159(19) 0.0889(2) 0.08639(19) 0.07067(16) 0.06465(14) 0.05989(17)
N1 0.0475(6) 0.0457(6) 0.0444(5) 0.0310(4) 0.0319(4) 0.0269(5)
N2 0.0533(5) 0.0583(6) 0.0583(5) 0.0448(4) 0.0440(4) 0.0372(5)
N3 0.0639(5) 0.0620(4) 0.0546(4) 0.0491(3) 0.0448(4) 0.0488(4)
N4 0.0532(5) 0.0597(5) 0.0467(4) 0.0420(4) 0.0364(4) 0.0397(4)
C1 0.0668(8) 0.0471(7) 0.0605(7) 0.0381(5) 0.0485(6) 0.0362(6)
C2 0.0635(7) 0.0486(6) 0.0592(6) 0.0407(5) 0.0469(5) 0.0376(6)
C3 0.0514(6) 0.0585(7) 0.0602(6) 0.0451(5) 0.0437(5) 0.0367(6)
C4 0.1137(8) 0.1163(9) 0.1061(9) 0.0937(7) 0.0945(7) 0.0979(7)
C5 0.0757(6) 0.0748(6) 0.0632(6) 0.0573(4) 0.0558(5) 0.0617(5)
C6 0.0665(7) 0.0563(6) 0.0526(6) 0.0429(4) 0.0442(5) 0.0459(5)
C7 0.0616(6) 0.0655(5) 0.0527(5) 0.0493(4) 0.0427(5) 0.0504(4)
C8 0.0487(9) 0.0557(9) 0.0432(7) 0.0340(6) 0.0287(6) 0.0268(8)
C9 0.0989(8) 0.1016(8) 0.1091(9) 0.0891(6) 0.0864(7) 0.0857(6)
O3 0.1633(8) 0.1982(9) 0.1440(7) 0.1505(6) 0.1341(6) 0.1568(7)
O2 0.2008(9) 0.1068(12) 0.2400(10) 0.1231(9) 0.2045(7) 0.1094(9)
O1 0.1089(11) 0.1930(15) 0.1420(13) 0.1361(10) 0.0926(10) 0.1135(10)
C10 0.389(4) 0.235(2) 0.3087(18) 0.2414(14) 0.305(2) 0.209(3)

loop_
_atom_type_symbol
_atom_type_description
_atom_type_scat_dispersion_real
_atom_type_scat_dispersion_imag
_atom_type_scat_source
C C 0.0033 0.0016 'International Tables Vol C Tables 4.2.6.8 and 6.1.1.4'
H H 0.0000 0.0000 'International Tables Vol C Tables 4.2.6.8 and 6.1.1.4'
N N 0.0061 0.0033 'International Tables Vol C Tables 4.2.6.8 and 6.1.1.4'
O O 0.0106 0.0060 'International Tables Vol C Tables 4.2.6.8 and 6.1.1.4'
Ag Ag -0.8971 1.1015 'International Tables Vol C Tables 4.2.6.8 and 6.1.1.4'
S S 0.1246 0.1234 'International Tables Vol C Tables 4.2.6.8 and 6.1.1.4'
F F 0.0171 0.0103 'International Tables Vol C Tables 4.2.6.8 and 6.1.1.4'

loop_
_geom_angle_atom_site_label_1
_geom_angle_atom_site_label_2
_geom_angle_atom_site_label_3
_geom_angle
_geom_angle_site_symmetry_1
_geom_angle_site_symmetry_3
N3 Ag1 N2 167.08(13) . 6_666
N3 Ag1 Ag1 85.53(7) . 4_766
N2 Ag1 Ag1 102.56(7) 6_666 4_766
O2 S1 O1 108.8(4) . .
O2 S1 O3 118.9(2) . .
O1 S1 O3 111.2(3) . .
O2 S1 C10 104.4(3) . .
O1 S1 C10 102.4(3) . .
O3 S1 C10 109.7(3) . .
C1 N1 C3 106.2(4) . .
C1 N1 C8 125.1(4) . .
C3 N1 C8 128.6(4) . .
C3 N2 C2 106.5(3) . .
C3 N2 Ag1 124.5(3) . 5_666
C2 N2 Ag1 127.9(3) . 5_666
C7 N3 C5 106.4(3) . .
C7 N3 Ag1 125.5(3) . .
C5 N3 Ag1 128.0(3) . .
C7 N4 C6 107.8(3) . .
C7 N4 C8 128.4(4) . .
C6 N4 C8 123.8(3) . .
C2 C1 N1 107.7(4) . .
C2 C1 H1A 126.2 . .
N1 C1 H1A 126.2 . .
C1 C2 N2 109.3(4) . .
C1 C2 H2A 125.3 . .
N2 C2 H2A 125.3 . .
N2 C3 N1 110.2(4) . .
N2 C3 C4 125.6(4) . .
N1 C3 C4 124.2(4) . .
C3 C4 H4A 109.5 . .
C3 C4 H4B 109.5 . .
H4A C4 H4B 109.5 . .
C3 C4 H4C 109.5 . .
H4A C4 H4C 109.5 . .
H4B C4 H4C 109.5 . .
C6 C5 N3 109.8(4) . .
C6 C5 H5A 125.1 . .
N3 C5 H5A 125.1 . .
C5 C6 N4 106.1(4) . .
C5 C6 H6A 127.0 . .
N4 C6 H6A 127.0 . .
N3 C7 N4 110.0(4) . .
N3 C7 C9 125.3(3) . .
N4 C7 C9 124.8(4) . .
N1 C8 N4 113.6(3) . .
N1 C8 H8A 108.9 . .
N4 C8 H8A 108.9 . .
N1 C8 H8B 108.9 . .
N4 C8 H8B 108.9 . .
H8A C8 H8B 107.7 . .
C7 C9 H9A 109.5 . .
C7 C9 H9B 109.5 . .
H9A C9 H9B 109.5 . .
C7 C9 H9C 109.5 . .
H9A C9 H9C 109.5 . .
H9B C9 H9C 109.5 . .
F1 C10 F2A 80.7(7) . .
F1 C10 F2 96.2(5) . .
F2A C10 F2 35.2(6) . .
F1 C10 S1 142.5(6) . .
F2A C10 S1 136.8(7) . .
F2 C10 S1 116.3(5) . .
F1 C10 F3A 50.1(4) . .
F2A C10 F3A 84.8(7) . .
F2 C10 F3A 118.8(6) . .
S1 C10 F3A 118.7(3) . .
F1 C10 F3 82.7(6) . .
F2A C10 F3 50.3(4) . .
F2 C10 F3 83.5(4) . .
S1 C10 F3 117.4(4) . .
F3A C10 F3 48.5(6) . .
F1 C10 F1A 34.0(4) . .
F2A C10 F1A 87.6(5) . .
F2 C10 F1A 83.1(4) . .
S1 C10 F1A 128.0(5) . .
F3A C10 F1A 83.7(5) . .
F3 C10 F1A 112.2(6) . .

loop_
_geom_bond_atom_site_label_1
_geom_bond_atom_site_label_2
_geom_bond_distance
_geom_bond_site_symmetry_2
Ag1 N3 2.109(2) .
Ag1 N2 2.114(3) 6_666
Ag1 Ag1 3.1139(6) 4_766
S1 O2 1.368(5) .
S1 O1 1.394(5) .
S1 O3 1.397(5) .
S1 C10 1.478(6) .
N1 C1 1.352(6) .
N1 C3 1.373(5) .
N1 C8 1.422(6) .
N2 C3 1.298(6) .
N2 C2 1.371(6) .
N2 Ag1 2.114(3) 5_666
N3 C7 1.323(5) .
N3 C5 1.358(5) .
N4 C7 1.343(4) .
N4 C6 1.365(6) .
N4 C8 1.452(5) .
C1 C2 1.326(6) .
C1 H1A 0.9300 .
C2 H2A 0.9300 .
C3 C4 1.500(7) .
C4 H4A 0.9600 .
C4 H4B 0.9600 .
C4 H4C 0.9600 .
C5 C6 1.345(5) .
C5 H5A 0.9300 .
C6 H6A 0.9300 .
C7 C9 1.470(7) .
C8 H8A 0.9700 .
C8 H8B 0.9700 .
C9 H9A 0.9600 .
C9 H9B 0.9600 .
C9 H9C 0.9600 .
C10 F1 1.394(9) .
C10 F2A 1.447(9) .
C10 F2 1.476(6) .
C10 F3A 1.488(9) .
C10 F3 1.561(8) .
C10 F1A 1.575(7) .
